data_4027405
loop_
_publ_author_name
'Stephen G. Davies'
'James A. Lee'
'Paul M. Roberts'
'Jeffrey P. Stonehouse'
'James E. Thomson'

_publ_contact_author 'Stephen G. Davies'
_publ_contact_author_email steve.davies@chem.ox.ac.uk
_publ_contact_author_fax '+44 1865 275633'
_publ_contact_author_phone '+44 1865 275695'
_publ_section_title
;
 Asymmetric Syntheses of the Homalium Alkaloids (-)-(S,S)-Homaline and
 (-)-(R,R)-Hopromine
;
_journal_name_full 'Journal of Organic Chemistry'
_journal_page_first 7028
_journal_page_last 7045
_journal_paper_doi 10.1021/jo3012732
_journal_volume 77
_journal_year 2012
_chemical_absolute_configuration ad
_chemical_formula_moiety 'C13 H18 N2 O1'
_chemical_formula_sum 'C13 H18 N2 O'
_chemical_formula_weight 218.30
_space_group_IT_number 4
_symmetry_cell_setting monoclinic
_symmetry_space_group_name_Hall 'P 2yb'
_symmetry_space_group_name_H-M 'P 1 21 1'
_atom_sites_solution_hydrogens difmap
_atom_sites_solution_primary direct
_cell_angle_alpha 90
_cell_angle_beta 96.696(3)
_cell_angle_gamma 90
_cell_formula_units_Z 2
_cell_length_a 6.0474(2)
_cell_length_b 6.8974(2)
_cell_length_c 13.9812(4)
_cell_measurement_reflns_used 0
_cell_measurement_temperature 150
_cell_measurement_theta_max 0
_cell_measurement_theta_min 0
_cell_volume 579.20(3)
_computing_cell_refinement 'CrysAlis, (Oxford Diffraction, 2002)'
_computing_data_collection 'SuperNova, (Oxford Diffraction, 2010)'
_computing_data_reduction 'CrysAlis, (Oxford Diffraction, 2002)'
_computing_molecular_graphics 'CAMERON (Watkin et al., 1996)'
_computing_publication_material 'CRYSTALS (Betteridge et al., 2003)'
_computing_structure_refinement 'CRYSTALS (Betteridge et al., 2003)'
_computing_structure_solution 'SIR92 (Altomare et al., 1994)'
_diffrn_ambient_temperature 150
_diffrn_measured_fraction_theta_full 0.995
_diffrn_measured_fraction_theta_max 0.993
_diffrn_measurement_device Area
_diffrn_measurement_device_type 'Oxford Diffraction SuperNova'
_diffrn_measurement_method \w/2\q
_diffrn_radiation_monochromator graphite
_diffrn_radiation_type 'Cu K\a'
_diffrn_radiation_wavelength 1.54180
_diffrn_reflns_av_R_equivalents 0.025
_diffrn_reflns_limit_h_max 7
_diffrn_reflns_limit_h_min -7
_diffrn_reflns_limit_k_max 8
_diffrn_reflns_limit_k_min -8
_diffrn_reflns_limit_l_max 15
_diffrn_reflns_limit_l_min -17
_diffrn_reflns_number 6077
_diffrn_reflns_theta_full 75.249
_diffrn_reflns_theta_max 76.785
_diffrn_reflns_theta_min 3.183
_diffrn_standards_number 0
_exptl_absorpt_coefficient_mu 0.632
_exptl_absorpt_correction_T_max 0.9689
_exptl_absorpt_correction_T_min 0.9328
_exptl_absorpt_correction_type none
_exptl_crystal_colour colourless
_exptl_crystal_density_diffrn 1.252
_exptl_crystal_description plate
_exptl_crystal_F_000 236
_exptl_crystal_size_max 0.230
_exptl_crystal_size_mid 0.110
_exptl_crystal_size_min 0.050
_refine_diff_density_max 0.14
_refine_diff_density_min -0.18
_refine_ls_abs_structure_details 'Flack (1983), 0 Friedel-pairs'
_refine_ls_abs_structure_Flack 0.20(19)
_refine_ls_extinction_method none
_refine_ls_goodness_of_fit_ref 1.0018
_refine_ls_hydrogen_treatment constr
_refine_ls_matrix_type full
_refine_ls_number_parameters 146
_refine_ls_number_reflns 6075
_refine_ls_number_restraints 1
_refine_ls_R_factor_all 0.0351
_refine_ls_R_factor_gt 0.0329
_refine_ls_shift/su_max 0.0002340
_refine_ls_shift/su_mean 0.0000313
_refine_ls_structure_factor_coef Fsqd
_refine_ls_weighting_details
;
 Method= Modified Sheldrick 
 w=1/[\s^2^(F^2^) + ( 0.05P)^2^ + 0.09P] 
 ,where P=(max(Fo^2^,0) + 2Fc^2^)/3 
;
_refine_ls_weighting_scheme calc
_refine_ls_wR_factor_all 0.0882
_refine_ls_wR_factor_gt 0.0845
_refine_ls_wR_factor_ref 0.0869
_reflns_limit_h_max 7
_reflns_limit_h_min -7
_reflns_limit_k_max 8
_reflns_limit_k_min -8
_reflns_limit_l_max 17
_reflns_limit_l_min 0
_reflns_number_gt 5754
_reflns_number_total 1319
_reflns_threshold_expression I>2.0\s(I)
_oxford_diffrn_Wilson_B_factor 1.98
_oxford_diffrn_Wilson_scale 0.00
_oxford_refine_ls_r_factor_ref 0.0350
_oxford_refine_ls_scale 13.4(4)
_oxford_reflns_number_all 6077
_oxford_reflns_threshold_expression_ref I>-3.0\s(I)
_cod_data_source_file jo3012732_si_002_2.cif
_cod_data_source_block 39
_cod_original_cell_volume 579.19(3)
_cod_original_formula_sum 'C13 H18 N2 O1'
_cod_database_code 4027405

loop_
_symmetry_equiv_pos_as_xyz
x,y,z
-x,y+1/2,-z

loop_
_atom_site_label
_atom_site_type_symbol
_atom_site_fract_x
_atom_site_fract_y
_atom_site_fract_z
_atom_site_U_iso_or_equiv
_atom_site_occupancy
_atom_site_adp_type
_atom_site_refinement_flags_posn
O1 O 0.81941(15) 0.37195(14) 0.45668(6) 0.0397 1.0000 Uani .
C2 C 0.70927(19) 0.51598(17) 0.42792(7) 0.0259 1.0000 Uani .
N3 N 0.77254(16) 0.69556(15) 0.45532(6) 0.0283 1.0000 Uani .
C4 C 0.6789(2) 0.87464(17) 0.41423(7) 0.0271 1.0000 Uani .
C5 C 0.7818(2) 0.93847(17) 0.32499(8) 0.0273 1.0000 Uani .
C6 C 0.79167(17) 0.78316(16) 0.24765(7) 0.0235 1.0000 Uani .
N7 N 0.58494(14) 0.68309(14) 0.21268(5) 0.0206 1.0000 Uani .
C8 C 0.54943(17) 0.49182(15) 0.25318(7) 0.0198 1.0000 Uani .
C9 C 0.49836(17) 0.48776(16) 0.35951(7) 0.0222 1.0000 Uani .
C10 C 0.37778(16) 0.38324(16) 0.18438(7) 0.0192 1.0000 Uani .
C11 C 0.17207(17) 0.32060(16) 0.20817(7) 0.0219 1.0000 Uani .
C12 C 0.02417(17) 0.22461(16) 0.14017(7) 0.0250 1.0000 Uani .
C13 C 0.07850(19) 0.18943(16) 0.04864(7) 0.0264 1.0000 Uani .
C14 C 0.28439(19) 0.25050(16) 0.02435(7) 0.0249 1.0000 Uani .
C15 C 0.43050(17) 0.34656(16) 0.09135(7) 0.0220 1.0000 Uani .
C16 C 0.39156(18) 0.80675(17) 0.19234(8) 0.0260 1.0000 Uani .
H42 H 0.5321 0.8605 0.4019 0.0320 1.0000 Uiso R
H41 H 0.7017 0.9769 0.4608 0.0349 1.0000 Uiso R
H52 H 0.6972 1.0435 0.2975 0.0345 1.0000 Uiso R
H51 H 0.9352 0.9875 0.3422 0.0324 1.0000 Uiso R
H62 H 0.8482 0.8434 0.1925 0.0292 1.0000 Uiso R
H61 H 0.9068 0.6858 0.2718 0.0283 1.0000 Uiso R
H81 H 0.7001 0.4252 0.2527 0.0244 1.0000 Uiso R
H91 H 0.4367 0.3629 0.3748 0.0249 1.0000 Uiso R
H92 H 0.3728 0.5752 0.3690 0.0276 1.0000 Uiso R
H111 H 0.1358 0.3406 0.2706 0.0272 1.0000 Uiso R
H121 H -0.1193 0.1839 0.1561 0.0289 1.0000 Uiso R
H131 H -0.0289 0.1267 0.0028 0.0335 1.0000 Uiso R
H141 H 0.3312 0.2232 -0.0375 0.0260 1.0000 Uiso R
H151 H 0.5615 0.3912 0.0743 0.0289 1.0000 Uiso R
H162 H 0.2646 0.7435 0.1544 0.0340 1.0000 Uiso R
H163 H 0.4331 0.9212 0.1551 0.0377 1.0000 Uiso R
H161 H 0.3214 0.8602 0.2503 0.0383 1.0000 Uiso R
H31 H 0.9072 0.6997 0.4897 0.0338 1.0000 Uiso R

loop_
_atom_site_aniso_label
_atom_site_aniso_U_11
_atom_site_aniso_U_22
_atom_site_aniso_U_33
_atom_site_aniso_U_23
_atom_site_aniso_U_13
_atom_site_aniso_U_12
O1 0.0445(5) 0.0291(4) 0.0403(4) 0.0028(3) -0.0171(4) 0.0041(4)
C2 0.0303(6) 0.0264(5) 0.0200(5) 0.0010(4) -0.0012(4) -0.0012(4)
N3 0.0321(5) 0.0288(5) 0.0220(4) 0.0001(4) -0.0056(4) -0.0038(4)
C4 0.0348(6) 0.0232(5) 0.0233(5) -0.0039(4) 0.0037(4) -0.0016(4)
C5 0.0350(6) 0.0207(5) 0.0263(5) -0.0016(4) 0.0036(4) -0.0055(4)
C6 0.0244(5) 0.0238(5) 0.0229(5) -0.0010(4) 0.0051(4) -0.0043(4)
N7 0.0222(4) 0.0188(4) 0.0207(4) 0.0014(3) 0.0020(3) -0.0015(3)
C8 0.0207(5) 0.0176(5) 0.0207(5) 0.0014(4) 0.0010(4) 0.0006(4)
C9 0.0245(5) 0.0230(5) 0.0185(4) 0.0017(4) -0.0004(4) -0.0030(4)
C10 0.0214(5) 0.0152(4) 0.0203(4) 0.0012(3) -0.0008(4) 0.0018(4)
C11 0.0236(5) 0.0197(5) 0.0221(4) 0.0021(4) 0.0023(4) 0.0008(4)
C12 0.0207(5) 0.0203(5) 0.0329(5) 0.0033(4) -0.0009(4) -0.0013(4)
C13 0.0311(5) 0.0180(5) 0.0271(5) -0.0007(4) -0.0094(4) -0.0003(4)
C14 0.0334(6) 0.0204(5) 0.0202(5) -0.0007(4) 0.0001(4) 0.0034(4)
C15 0.0235(5) 0.0201(5) 0.0226(4) 0.0012(4) 0.0033(4) 0.0017(4)
C16 0.0273(5) 0.0205(5) 0.0291(5) 0.0033(4) -0.0016(4) 0.0034(4)

loop_
_atom_type_symbol
_atom_type_scat_dispersion_real
_atom_type_scat_dispersion_imag
_atom_type_scat_Cromer_Mann_a1
_atom_type_scat_Cromer_Mann_b1
_atom_type_scat_Cromer_Mann_a2
_atom_type_scat_Cromer_Mann_b2
_atom_type_scat_Cromer_Mann_a3
_atom_type_scat_Cromer_Mann_b3
_atom_type_scat_Cromer_Mann_a4
_atom_type_scat_Cromer_Mann_b4
_atom_type_scat_Cromer_Mann_c
_atom_type_scat_source
C 0.0181 0.0091 2.3100 20.8439 1.0200 10.2075 1.5886 0.5687 0.8650 51.6512 0.2156 'International Tables Vol C 4.2.6.8 and 6.1.1.4'
H 0.0000 0.0000 0.4930 10.5109 0.3229 26.1257 0.1402 3.1424 0.0408 57.7998 0.0030 'International Tables Vol C 4.2.6.8 and 6.1.1.4'
N 0.0311 0.0180 12.2126 0.0057 3.1322 9.8933 2.0125 28.9975 1.1663 0.5826 -11.5290 'International Tables Vol C 4.2.6.8 and 6.1.1.4'
O 0.0492 0.0322 3.0485 13.2771 2.2868 5.7011 1.5463 0.3239 0.8670 32.9089 0.2508 'International Tables Vol C 4.2.6.8 and 6.1.1.4'

loop_
_geom_angle_atom_site_label_1
_geom_angle_atom_site_label_2
_geom_angle_atom_site_label_3
_geom_angle
_geom_angle_publ_flag
O1 C2 N3 121.66(10) yes
O1 C2 C9 118.94(10) yes
N3 C2 C9 119.40(9) yes
C2 N3 C4 126.12(8) yes
C2 N3 H31 113.2 no
C4 N3 H31 118.3 no
N3 C4 C5 113.14(9) yes
N3 C4 H42 108.6 no
C5 C4 H42 111.5 no
N3 C4 H41 109.8 no
C5 C4 H41 107.7 no
H42 C4 H41 105.9 no
C4 C5 C6 115.50(8) yes
C4 C5 H52 107.6 no
C6 C5 H52 108.3 no
C4 C5 H51 111.1 no
C6 C5 H51 107.3 no
H52 C5 H51 106.5 no
C5 C6 N7 117.72(9) yes
C5 C6 H62 108.0 no
N7 C6 H62 107.6 no
C5 C6 H61 108.4 no
N7 C6 H61 109.4 no
H62 C6 H61 105.1 no
C6 N7 C8 117.09(8) yes
C6 N7 C16 115.28(8) yes
C8 N7 C16 117.12(8) yes
N7 C8 C9 116.21(8) yes
N7 C8 C10 108.58(7) yes
C9 C8 C10 113.43(8) yes
N7 C8 H81 103.4 no
C9 C8 H81 106.0 no
C10 C8 H81 108.5 no
C8 C9 C2 110.80(8) yes
C8 C9 H91 110.5 no
C2 C9 H91 106.9 no
C8 C9 H92 111.0 no
C2 C9 H92 116.1 no
H91 C9 H92 101.0 no
C8 C10 C11 124.20(9) yes
C8 C10 C15 117.58(9) yes
C11 C10 C15 118.22(9) yes
C10 C11 C12 120.27(9) yes
C10 C11 H111 119.4 no
C12 C11 H111 120.4 no
C11 C12 C13 120.86(10) yes
C11 C12 H121 120.3 no
C13 C12 H121 118.8 no
C12 C13 C14 119.28(9) yes
C12 C13 H131 118.9 no
C14 C13 H131 121.8 no
C13 C14 C15 119.96(10) yes
C13 C14 H141 121.8 no
C15 C14 H141 118.2 no
C10 C15 C14 121.40(10) yes
C10 C15 H151 119.0 no
C14 C15 H151 119.6 no
N7 C16 H162 114.0 no
N7 C16 H163 108.8 no
H162 C16 H163 107.4 no
N7 C16 H161 117.1 no
H162 C16 H161 102.5 no
H163 C16 H161 106.3 no

loop_
_geom_bond_atom_site_label_1
_geom_bond_atom_site_label_2
_geom_bond_distance
_geom_bond_publ_flag
O1 C2 1.2368(13) yes
C2 N3 1.3391(13) yes
C2 C9 1.5149(14) yes
N3 C4 1.4494(13) yes
N3 H31 0.897 no
C4 C5 1.5227(15) yes
C4 H42 0.889 no
C4 H41 0.959 no
C5 C6 1.5282(14) yes
C5 H52 0.942 no
C5 H51 0.991 no
C6 N7 1.4615(13) yes
C6 H62 0.972 no
C6 H61 0.998 no
N7 C8 1.4614(11) yes
N7 C16 1.4486(13) yes
C8 C9 1.5534(13) yes
C8 C10 1.5266(13) yes
C8 H81 1.021 no
C9 H91 0.972 no
C9 H92 0.991 no
C10 C11 1.3933(14) yes
C10 C15 1.3979(13) yes
C11 C12 1.3942(14) yes
C11 H111 0.934 no
C12 C13 1.3794(16) yes
C12 H121 0.962 no
C13 C14 1.3934(16) yes
C13 H131 0.961 no
C14 C15 1.3799(14) yes
C14 H141 0.960 no
C15 H151 0.907 no
C16 H162 0.982 no
C16 H163 0.994 no
C16 H161 1.025 no

loop_
_geom_hbond_atom_site_label_D
_geom_hbond_atom_site_label_H
_geom_hbond_atom_site_label_A
_geom_hbond_site_symmetry_A
_geom_hbond_angle_DHA
_geom_hbond_distance_DH
_geom_hbond_distance_HA
_geom_hbond_distance_DA
_geom_hbond_publ_flag
C14 H141 N7 2_645 172.13(3) 0.960 2.573 3.5261(15) yes
N3 H31 O1 2_756 146.77(3) 0.897 2.102 2.8940(15) yes
